data_7720360
loop_
_publ_author_name
'Parche, Joshua'
'Sievers, Robin'
'Streit, Tim-Niclas'
'Malischewski, Moritz'

_publ_section_title
;
 Accessing osmium(VI) nitrido complexes with N-heterocyclic carbene
 ligands.
;
_journal_issue 13
_journal_name_full 'Dalton transactions (Cambridge, England : 2003)'
_journal_page_first 5161
_journal_page_last 5167
_journal_paper_doi 10.1039/d6dt00234j
_journal_volume 55
_journal_year 2026
_chemical_formula_moiety 'C42 H44 Cl6 F N5 Os'
_chemical_formula_sum 'C42 H44 Cl6 F N5 Os'
_chemical_formula_weight 1040.72
_space_group_crystal_system orthorhombic
_space_group_IT_number 54
_space_group_name_Hall '-P 2a 2ac'
_space_group_name_H-M_alt 'P c c a'
_atom_sites_solution_hydrogens geom
_atom_sites_solution_primary dual
_audit_creation_date 2026-01-27
_audit_creation_method
;
Olex2 1.5
(compiled 2022.04.07 svn.rca3783a0 for OlexSys, GUI svn.r6498)
;
_audit_update_record
;
2026-01-27 deposited with the CCDC.	2026-02-25 downloaded from the CCDC.
;
_cell_angle_alpha 90
_cell_angle_beta 90
_cell_angle_gamma 90
_cell_formula_units_Z 4
_cell_length_a 19.8661(10)
_cell_length_b 14.6551(7)
_cell_length_c 14.3853(6)
_cell_measurement_reflns_used 9947
_cell_measurement_temperature 100.00
_cell_measurement_theta_max 24.983
_cell_measurement_theta_min 2.477
_cell_volume 4188.1(3)
_computing_cell_refinement 'SAINT V8.38A (Bruker, 2018)'
_computing_data_reduction 'SAINT V8.38A (Bruker, 2018)'
_computing_molecular_graphics 'Olex2 1.5 (Dolomanov et al., 2009)'
_computing_publication_material 'Olex2 1.5 (Dolomanov et al., 2009)'
_computing_structure_refinement 'XL  (Sheldrick, 2008)'
_computing_structure_solution 'SHELXT 2014/5 (Sheldrick, 2014)'
_diffrn_ambient_temperature 100.00
_diffrn_measured_fraction_theta_full 0.996
_diffrn_measured_fraction_theta_max 0.996
_diffrn_measurement_device_type 'Bruker APEX-II CCD'
_diffrn_measurement_method '\f and \w scans'
_diffrn_radiation_type MoK\a
_diffrn_radiation_wavelength 0.71073
_diffrn_reflns_av_R_equivalents 0.0803
_diffrn_reflns_av_unetI/netI 0.0421
_diffrn_reflns_Laue_measured_fraction_full 0.996
_diffrn_reflns_Laue_measured_fraction_max 0.996
_diffrn_reflns_limit_h_max 23
_diffrn_reflns_limit_h_min -23
_diffrn_reflns_limit_k_max 17
_diffrn_reflns_limit_k_min -17
_diffrn_reflns_limit_l_max 16
_diffrn_reflns_limit_l_min -17
_diffrn_reflns_number 30993
_diffrn_reflns_point_group_measured_fraction_full 0.996
_diffrn_reflns_point_group_measured_fraction_max 0.996
_diffrn_reflns_theta_full 25.044
_diffrn_reflns_theta_max 25.044
_diffrn_reflns_theta_min 2.233
_diffrn_source_current 1.0
_diffrn_source_power 0.05
_diffrn_source_voltage 50.0
_diffrn_standards_number 0
_exptl_absorpt_coefficient_mu 3.470
_exptl_absorpt_correction_T_max 0.7452
_exptl_absorpt_correction_T_min 0.5132
_exptl_absorpt_correction_type multi-scan
_exptl_absorpt_process_details
;
SADABS-2016/2 (Bruker,2016/2) was used for absorption correction.
wR2(int) was 0.0991 before and 0.0721 after correction.
The Ratio of minimum to maximum transmission is 0.6887.
The \l/2 correction factor is Not present.
;
_exptl_crystal_colour 'clear yellow'
_exptl_crystal_colour_lustre clear
_exptl_crystal_colour_primary yellow
_exptl_crystal_density_diffrn 1.651
_exptl_crystal_description block
_exptl_crystal_F_000 2072
_exptl_crystal_preparation -
_exptl_crystal_recrystallization_method cooling
_exptl_crystal_size_max 0.1
_exptl_crystal_size_mid 0.1
_exptl_crystal_size_min 0.1
_refine_diff_density_max 2.507
_refine_diff_density_min -2.540
_refine_diff_density_rms 0.177
_refine_ls_extinction_method none
_refine_ls_goodness_of_fit_ref 1.115
_refine_ls_hydrogen_treatment constr
_refine_ls_matrix_type full
_refine_ls_number_parameters 252
_refine_ls_number_reflns 3703
_refine_ls_number_restraints 0
_refine_ls_restrained_S_all 1.115
_refine_ls_R_factor_all 0.0721
_refine_ls_R_factor_gt 0.0432
_refine_ls_shift/su_max 0.001
_refine_ls_shift/su_mean 0.000
_refine_ls_structure_factor_coef Fsqd
_refine_ls_weighting_details 'w=1/[\s^2^(Fo^2^)+(0.0278P)^2^+51.6289P] where P=(Fo^2^+2Fc^2^)/3'
_refine_ls_weighting_scheme calc
_refine_ls_wR_factor_gt 0.0924
_refine_ls_wR_factor_ref 0.1172
_reflns_Friedel_coverage 0.000
_reflns_number_gt 2724
_reflns_number_total 3703
_reflns_threshold_expression 'I > 2\s(I)'
_cod_data_source_file d6dt00234j2.cif
_cod_data_source_block pccafull
_cod_depositor_comments 'Adding full bibliography for 7720358--7720361.cif.'
_cod_database_code 7720360
_shelx_shelxl_version_number 2017/1
_shelx_space_group_comment
;
The symmetry employed for this shelxl refinement is uniquely defined
by the following loop, which should always be used as a source of
symmetry information in preference to the above space-group names.
They are only intended as comments.
;
_shelx_estimated_absorpt_t_max 0.723
_shelx_estimated_absorpt_t_min 0.723
_olex2_refinement_description
;
1. Fixed Uiso
 At 1.2 times of:
  All C(H) groups
 At 1.5 times of:
  All C(H,H,H) groups
2. Uiso/Uaniso restraints and constraints
Uanis(N007) = Uanis(N009)
Ueq(N009): fixed at 0.05 with sigma of 0.1
3.a Aromatic/amide H refined with riding coordinates:
 C00C(H00d), C00G(H00G), C00J(H00J), C00L(H00L)
3.b Idealised Me refined as rotating group:
 C00A(H00a,H00b,H00c), C00N(H00e,H00f,H00h), C00P(H00i,H00k,H00m), C00R(H00n,
 H00o,H00p), C00S(H00q,H00r,H00s), C00T(H00t,H00u,H00v)
;
_olex2_exptl_crystal_mounting_method '- '
_olex2_submission_special_instructions 'No special instructions were received'

loop_
_space_group_symop_operation_xyz
'x, y, z'
'-x+1/2, -y, z'
'-x, y, -z+1/2'
'x+1/2, -y, -z+1/2'
'-x, -y, -z'
'x-1/2, y, -z'
'x, -y, z-1/2'
'-x-1/2, y, z-1/2'

loop_
_atom_site_label
_atom_site_type_symbol
_atom_site_fract_x
_atom_site_fract_y
_atom_site_fract_z
_atom_site_U_iso_or_equiv
_atom_site_adp_type
_atom_site_occupancy
_atom_site_site_symmetry_order
_atom_site_calc_flag
_atom_site_refinement_flags_posn
_atom_site_refinement_flags_adp
_atom_site_refinement_flags_occupancy
_atom_site_disorder_assembly
_atom_site_disorder_group
Os01 Os 0.500000 0.73531(3) 0.250000 0.01816(14) Uani 1 2 d S T P . .
Cl02 Cl 0.53878(10) 0.74995(14) 0.40560(13) 0.0287(4) Uani 1 1 d . . . . .
Cl03 Cl 0.24091(10) 0.88468(12) 0.37470(14) 0.0283(4) Uani 1 1 d . . . . .
Cl04 Cl 0.24599(10) 0.65453(12) 0.44007(14) 0.0279(4) Uani 1 1 d . . . . .
F005 F 0.500000 0.8673(4) 0.250000 0.0216(12) Uani 1 2 d S T P . .
N006 N 0.3615(3) 0.8256(4) 0.3104(4) 0.0170(12) Uani 1 1 d . . . . .
N007 N 0.3641(3) 0.6824(4) 0.3490(4) 0.0206(11) Uani 1 1 d . . . . .
C008 C 0.3997(4) 0.7485(4) 0.3038(5) 0.0164(14) Uani 1 1 d . . . . .
N009 N 0.500000 0.6173(6) 0.250000 0.0206(11) Uani 1 2 d S T P . .
C00A C 0.4140(4) 0.6049(5) 0.5197(5) 0.0235(16) Uani 1 1 d . . . . .
H00A H 0.442370 0.657495 0.504619 0.035 Uiso 1 1 calc R U . . .
H00B H 0.436248 0.567649 0.567283 0.035 Uiso 1 1 calc R U . . .
H00C H 0.370481 0.626178 0.543372 0.035 Uiso 1 1 calc R U . . .
C00B C 0.3698(3) 0.9120(4) 0.2622(5) 0.0169(15) Uani 1 1 d . . . . .
C00C C 0.4096(4) 1.0644(5) 0.2550(5) 0.0203(15) Uani 1 1 d . . . . .
H00D H 0.433525 1.114083 0.281588 0.024 Uiso 1 1 calc R U . . .
C00D C 0.3629(4) 0.5345(5) 0.2737(5) 0.0220(16) Uani 1 1 d . . . . .
C00E C 0.4037(4) 0.9837(5) 0.3057(5) 0.0199(16) Uani 1 1 d . . . . .
C00F C 0.3790(4) 0.5862(5) 0.3516(5) 0.0172(15) Uani 1 1 d . . . . .
C00G C 0.3463(4) 1.0031(5) 0.1296(5) 0.0241(16) Uani 1 1 d . . . . .
H00G H 0.326247 1.010410 0.070091 0.029 Uiso 1 1 calc R U . . .
C00H C 0.4031(4) 0.5486(5) 0.4341(5) 0.0178(15) Uani 1 1 d . . . . .
C00I C 0.3819(4) 1.0750(5) 0.1672(5) 0.0220(16) Uani 1 1 d . . . . .
C00J C 0.3775(4) 0.4410(5) 0.2769(5) 0.0249(17) Uani 1 1 d . . . . .
H00J H 0.368223 0.404096 0.224113 0.030 Uiso 1 1 calc R U . . .
C00K C 0.3387(3) 0.9202(5) 0.1757(5) 0.0186(15) Uani 1 1 d . . . . .
C00L C 0.4169(4) 0.4546(5) 0.4341(5) 0.0220(16) Uani 1 1 d . . . . .
H00L H 0.434571 0.427176 0.488791 0.026 Uiso 1 1 calc R U . . .
C00M C 0.3038(4) 0.7174(5) 0.3820(5) 0.0190(15) Uani 1 1 d . . . . .
C00N C 0.3909(4) 1.1638(5) 0.1146(6) 0.0293(18) Uani 1 1 d . . . . .
H00E H 0.383785 1.215252 0.157017 0.044 Uiso 1 1 calc R U . . .
H00F H 0.358052 1.166856 0.063838 0.044 Uiso 1 1 calc R U . . .
H00H H 0.436516 1.166664 0.089026 0.044 Uiso 1 1 calc R U . . .
C00O C 0.4054(4) 0.4008(5) 0.3563(5) 0.0233(16) Uani 1 1 d . . . . .
C00P C 0.3328(4) 0.5763(5) 0.1879(5) 0.0239(17) Uani 1 1 d . . . . .
H00I H 0.292091 0.610358 0.204789 0.036 Uiso 1 1 calc R U . . .
H00K H 0.321096 0.528030 0.143657 0.036 Uiso 1 1 calc R U . . .
H00M H 0.365425 0.617891 0.159393 0.036 Uiso 1 1 calc R U . . .
C00Q C 0.3022(4) 0.8068(5) 0.3582(5) 0.0216(16) Uani 1 1 d . . . . .
C00R C 0.4361(4) 0.9745(5) 0.3994(5) 0.0259(17) Uani 1 1 d . . . . .
H00N H 0.414689 0.924399 0.433596 0.039 Uiso 1 1 calc R U . . .
H00O H 0.430525 1.031467 0.434164 0.039 Uiso 1 1 calc R U . . .
H00P H 0.484125 0.961429 0.391672 0.039 Uiso 1 1 calc R U . . .
C00S C 0.2982(4) 0.8434(5) 0.1336(5) 0.0285(18) Uani 1 1 d . . . . .
H00Q H 0.326943 0.789653 0.125884 0.043 Uiso 1 1 calc R U . . .
H00R H 0.280812 0.862484 0.072853 0.043 Uiso 1 1 calc R U . . .
H00S H 0.260447 0.828390 0.174729 0.043 Uiso 1 1 calc R U . . .
C00T C 0.4213(5) 0.3002(5) 0.3554(6) 0.033(2) Uani 1 1 d . . . . .
H00T H 0.387646 0.267902 0.318122 0.050 Uiso 1 1 calc R U . . .
H00U H 0.420675 0.276691 0.419193 0.050 Uiso 1 1 calc R U . . .
H00V H 0.466077 0.290681 0.328410 0.050 Uiso 1 1 calc R U . . .

loop_
_atom_site_aniso_label
_atom_site_aniso_U_11
_atom_site_aniso_U_22
_atom_site_aniso_U_33
_atom_site_aniso_U_23
_atom_site_aniso_U_13
_atom_site_aniso_U_12
Os01 0.0180(2) 0.0194(2) 0.0172(2) 0.000 0.00126(17) 0.000
Cl02 0.0279(10) 0.0410(12) 0.0171(9) 0.0028(8) -0.0010(8) 0.0006(8)
Cl03 0.0289(10) 0.0214(9) 0.0345(10) 0.0044(8) 0.0089(8) 0.0077(8)
Cl04 0.0258(10) 0.0209(9) 0.0369(10) 0.0064(8) 0.0089(8) -0.0006(8)
F005 0.023(3) 0.013(3) 0.029(3) 0.000 0.007(3) 0.000
N006 0.015(3) 0.012(3) 0.024(3) 0.002(2) 0.002(2) 0.000(2)
N007 0.013(2) 0.026(3) 0.022(3) 0.004(3) 0.005(2) 0.005(2)
C008 0.021(4) 0.009(3) 0.019(4) 0.003(3) -0.004(3) 0.001(3)
N009 0.013(2) 0.026(3) 0.022(3) 0.004(3) 0.005(2) 0.005(2)
C00A 0.031(4) 0.018(4) 0.021(4) 0.000(3) 0.001(3) -0.001(3)
C00B 0.017(3) 0.011(3) 0.023(4) 0.000(3) 0.005(3) -0.001(3)
C00C 0.022(4) 0.012(3) 0.026(4) 0.001(3) 0.004(3) 0.001(3)
C00D 0.020(4) 0.017(4) 0.029(4) 0.002(3) -0.001(3) -0.001(3)
C00E 0.021(4) 0.014(4) 0.025(4) 0.001(3) 0.003(3) 0.004(3)
C00F 0.019(4) 0.010(3) 0.022(4) -0.006(3) -0.002(3) 0.000(3)
C00G 0.031(4) 0.019(4) 0.022(4) 0.005(3) 0.000(3) 0.004(3)
C00H 0.018(4) 0.013(3) 0.022(4) -0.001(3) 0.002(3) 0.001(3)
C00I 0.024(4) 0.014(4) 0.028(4) 0.005(3) 0.002(3) 0.001(3)
C00J 0.039(5) 0.015(4) 0.021(4) -0.004(3) 0.004(3) 0.003(3)
C00K 0.014(4) 0.020(4) 0.022(4) -0.003(3) -0.002(3) 0.002(3)
C00L 0.030(4) 0.013(4) 0.023(4) 0.004(3) 0.002(3) 0.004(3)
C00M 0.019(4) 0.019(4) 0.019(4) 0.003(3) 0.005(3) -0.001(3)
C00N 0.042(5) 0.021(4) 0.025(4) 0.004(3) 0.002(4) -0.002(4)
C00O 0.030(4) 0.013(4) 0.027(4) -0.001(3) 0.005(3) 0.003(3)
C00P 0.029(4) 0.018(4) 0.024(4) -0.001(3) -0.008(3) -0.005(3)
C00Q 0.024(4) 0.023(4) 0.017(4) 0.004(3) 0.004(3) 0.005(3)
C00R 0.039(5) 0.018(4) 0.021(4) -0.004(3) -0.001(3) 0.004(3)
C00S 0.036(5) 0.029(4) 0.020(4) 0.000(3) -0.001(3) -0.002(4)
C00T 0.058(6) 0.013(4) 0.028(4) -0.003(3) -0.005(4) 0.008(4)

loop_
_atom_type_symbol
_atom_type_description
_atom_type_scat_dispersion_real
_atom_type_scat_dispersion_imag
_atom_type_scat_source
C C 0.0033 0.0016 'International Tables Vol C Tables 4.2.6.8 and 6.1.1.4'
H H 0.0000 0.0000 'International Tables Vol C Tables 4.2.6.8 and 6.1.1.4'
Cl Cl 0.1484 0.1585 'International Tables Vol C Tables 4.2.6.8 and 6.1.1.4'
F F 0.0171 0.0103 'International Tables Vol C Tables 4.2.6.8 and 6.1.1.4'
N N 0.0061 0.0033 'International Tables Vol C Tables 4.2.6.8 and 6.1.1.4'
Os Os -1.2165 7.6030 'International Tables Vol C Tables 4.2.6.8 and 6.1.1.4'

loop_
_geom_angle_atom_site_label_1
_geom_angle_atom_site_label_2
_geom_angle_atom_site_label_3
_geom_angle
_geom_angle_site_symmetry_1
_geom_angle_site_symmetry_3
_geom_angle_publ_flag
Cl02 Os01 Cl02 169.64(10) . 3_655 ?
F005 Os01 Cl02 84.82(5) . 3_655 ?
F005 Os01 Cl02 84.82(5) . . ?
F005 Os01 C008 84.83(17) . . ?
F005 Os01 C008 84.82(18) . 3_655 ?
C008 Os01 Cl02 91.74(19) . 3_655 ?
C008 Os01 Cl02 87.33(19) 3_655 3_655 ?
C008 Os01 Cl02 91.74(19) 3_655 . ?
C008 Os01 Cl02 87.33(19) . . ?
C008 Os01 C008 169.6(3) 3_655 . ?
N009 Os01 Cl02 95.18(5) . 3_655 ?
N009 Os01 Cl02 95.18(5) . . ?
N009 Os01 F005 180.0 . . ?
N009 Os01 C008 95.17(18) . . ?
N009 Os01 C008 95.18(17) . 3_655 ?
C008 N006 C00B 128.6(6) . . ?
C008 N006 C00Q 110.1(6) . . ?
C00Q N006 C00B 120.3(6) . . ?
C008 N007 C00F 126.9(6) . . ?
C008 N007 C00M 110.4(6) . . ?
C00M N007 C00F 122.0(6) . . ?
N006 C008 Os01 128.1(5) . . ?
N006 C008 N007 105.4(6) . . ?
N007 C008 Os01 126.1(5) . . ?
H00A C00A H00B 109.5 . . ?
H00A C00A H00C 109.5 . . ?
H00B C00A H00C 109.5 . . ?
C00H C00A H00A 109.5 . . ?
C00H C00A H00B 109.5 . . ?
C00H C00A H00C 109.5 . . ?
C00E C00B N006 119.8(6) . . ?
C00K C00B N006 116.7(6) . . ?
C00K C00B C00E 123.3(6) . . ?
C00E C00C H00D 118.7 . . ?
C00I C00C H00D 118.7 . . ?
C00I C00C C00E 122.5(7) . . ?
C00F C00D C00J 117.3(7) . . ?
C00F C00D C00P 122.1(6) . . ?
C00J C00D C00P 120.6(7) . . ?
C00B C00E C00R 122.7(7) . . ?
C00C C00E C00B 116.4(7) . . ?
C00C C00E C00R 120.7(7) . . ?
C00D C00F N007 117.7(6) . . ?
C00D C00F C00H 123.4(6) . . ?
C00H C00F N007 118.6(6) . . ?
C00I C00G H00G 118.8 . . ?
C00I C00G C00K 122.3(7) . . ?
C00K C00G H00G 118.8 . . ?
C00F C00H C00A 122.2(6) . . ?
C00F C00H C00L 117.1(7) . . ?
C00L C00H C00A 120.7(7) . . ?
C00C C00I C00N 120.2(7) . . ?
C00G C00I C00C 118.4(7) . . ?
C00G C00I C00N 121.3(7) . . ?
C00D C00J H00J 119.3 . . ?
C00O C00J C00D 121.4(7) . . ?
C00O C00J H00J 119.3 . . ?
C00B C00K C00S 122.0(6) . . ?
C00G C00K C00B 116.9(7) . . ?
C00G C00K C00S 121.1(7) . . ?
C00H C00L H00L 119.2 . . ?
C00O C00L C00H 121.6(7) . . ?
C00O C00L H00L 119.2 . . ?
N007 C00M Cl04 123.6(5) . . ?
C00Q C00M Cl04 129.4(6) . . ?
C00Q C00M N007 107.0(6) . . ?
C00I C00N H00E 109.5 . . ?
C00I C00N H00F 109.5 . . ?
C00I C00N H00H 109.5 . . ?
H00E C00N H00F 109.5 . . ?
H00E C00N H00H 109.5 . . ?
H00F C00N H00H 109.5 . . ?
C00J C00O C00T 119.2(7) . . ?
C00L C00O C00J 119.0(7) . . ?
C00L C00O C00T 121.8(7) . . ?
C00D C00P H00I 109.5 . . ?
C00D C00P H00K 109.5 . . ?
C00D C00P H00M 109.5 . . ?
H00I C00P H00K 109.5 . . ?
H00I C00P H00M 109.5 . . ?
H00K C00P H00M 109.5 . . ?
N006 C00Q Cl03 123.2(6) . . ?
C00M C00Q Cl03 129.6(6) . . ?
C00M C00Q N006 107.2(6) . . ?
C00E C00R H00N 109.5 . . ?
C00E C00R H00O 109.5 . . ?
C00E C00R H00P 109.5 . . ?
H00N C00R H00O 109.5 . . ?
H00N C00R H00P 109.5 . . ?
H00O C00R H00P 109.5 . . ?
C00K C00S H00Q 109.5 . . ?
C00K C00S H00R 109.5 . . ?
C00K C00S H00S 109.5 . . ?
H00Q C00S H00R 109.5 . . ?
H00Q C00S H00S 109.5 . . ?
H00R C00S H00S 109.5 . . ?
C00O C00T H00T 109.5 . . ?
C00O C00T H00U 109.5 . . ?
C00O C00T H00V 109.5 . . ?
H00T C00T H00U 109.5 . . ?
H00T C00T H00V 109.5 . . ?
H00U C00T H00V 109.5 . . ?

loop_
_geom_bond_atom_site_label_1
_geom_bond_atom_site_label_2
_geom_bond_distance
_geom_bond_site_symmetry_2
_geom_bond_publ_flag
Os01 Cl02 2.3770(19) . ?
Os01 Cl02 2.3770(19) 3_655 ?
Os01 F005 1.934(5) . ?
Os01 C008 2.145(7) 3_655 ?
Os01 C008 2.145(7) . ?
Os01 N009 1.730(8) . ?
Cl03 C00Q 1.686(7) . ?
Cl04 C00M 1.693(7) . ?
N006 C008 1.364(9) . ?
N006 C00B 1.454(9) . ?
N006 C00Q 1.391(9) . ?
N007 C008 1.365(9) . ?
N007 C00F 1.441(9) . ?
N007 C00M 1.386(9) . ?
C00A H00A 0.9800 . ?
C00A H00B 0.9800 . ?
C00A H00C 0.9800 . ?
C00A C00H 1.498(10) . ?
C00B C00E 1.396(10) . ?
C00B C00K 1.395(10) . ?
C00C H00D 0.9500 . ?
C00C C00E 1.394(10) . ?
C00C C00I 1.385(11) . ?
C00D C00F 1.390(10) . ?
C00D C00J 1.402(10) . ?
C00D C00P 1.502(10) . ?
C00E C00R 1.500(10) . ?
C00F C00H 1.393(10) . ?
C00G H00G 0.9500 . ?
C00G C00I 1.379(11) . ?
C00G C00K 1.393(10) . ?
C00H C00L 1.405(9) . ?
C00I C00N 1.516(10) . ?
C00J H00J 0.9500 . ?
C00J C00O 1.399(11) . ?
C00K C00S 1.510(10) . ?
C00L H00L 0.9500 . ?
C00L C00O 1.389(11) . ?
C00M C00Q 1.355(10) . ?
C00N H00E 0.9800 . ?
C00N H00F 0.9800 . ?
C00N H00H 0.9800 . ?
C00O C00T 1.507(10) . ?
C00P H00I 0.9800 . ?
C00P H00K 0.9800 . ?
C00P H00M 0.9800 . ?
C00R H00N 0.9800 . ?
C00R H00O 0.9800 . ?
C00R H00P 0.9800 . ?
C00S H00Q 0.9800 . ?
C00S H00R 0.9800 . ?
C00S H00S 0.9800 . ?
C00T H00T 0.9800 . ?
C00T H00U 0.9800 . ?
C00T H00V 0.9800 . ?

loop_
_geom_torsion_atom_site_label_1
_geom_torsion_atom_site_label_2
_geom_torsion_atom_site_label_3
_geom_torsion_atom_site_label_4
_geom_torsion
_geom_torsion_site_symmetry_1
_geom_torsion_site_symmetry_2
_geom_torsion_site_symmetry_3
_geom_torsion_site_symmetry_4
_geom_torsion_publ_flag
Cl04 C00M C00Q Cl03 -2.5(12) . . . . ?
Cl04 C00M C00Q N006 -179.5(6) . . . . ?
N006 C00B C00E C00C 180.0(6) . . . . ?
N006 C00B C00E C00R 3.5(10) . . . . ?
N006 C00B C00K C00G 179.7(6) . . . . ?
N006 C00B C00K C00S 0.2(10) . . . . ?
N007 C00F C00H C00A 0.0(11) . . . . ?
N007 C00F C00H C00L 179.8(6) . . . . ?
N007 C00M C00Q Cl03 177.1(6) . . . . ?
N007 C00M C00Q N006 0.2(8) . . . . ?
C008 N006 C00B C00E -96.3(9) . . . . ?
C008 N006 C00B C00K 87.8(9) . . . . ?
C008 N006 C00Q Cl03 -176.7(5) . . . . ?
C008 N006 C00Q C00M 0.4(8) . . . . ?
C008 N007 C00F C00D -77.1(10) . . . . ?
C008 N007 C00F C00H 108.3(8) . . . . ?
C008 N007 C00M Cl04 178.9(5) . . . . ?
C008 N007 C00M C00Q -0.8(8) . . . . ?
C00A C00H C00L C00O 178.2(7) . . . . ?
C00B N006 C008 Os01 18.1(10) . . . . ?
C00B N006 C008 N007 -169.0(6) . . . . ?
C00B N006 C00Q Cl03 -7.4(10) . . . . ?
C00B N006 C00Q C00M 169.7(6) . . . . ?
C00D C00F C00H C00A -174.3(7) . . . . ?
C00D C00F C00H C00L 5.6(11) . . . . ?
C00D C00J C00O C00L 1.9(12) . . . . ?
C00D C00J C00O C00T -178.8(8) . . . . ?
C00E C00B C00K C00G 4.0(10) . . . . ?
C00E C00B C00K C00S -175.5(7) . . . . ?
C00E C00C C00I C00G 1.0(11) . . . . ?
C00E C00C C00I C00N -179.0(7) . . . . ?
C00F N007 C008 Os01 -15.3(10) . . . . ?
C00F N007 C008 N006 171.7(6) . . . . ?
C00F N007 C00M Cl04 7.7(10) . . . . ?
C00F N007 C00M C00Q -172.0(6) . . . . ?
C00F C00D C00J C00O 1.7(12) . . . . ?
C00F C00H C00L C00O -1.7(11) . . . . ?
C00H C00L C00O C00J -1.9(12) . . . . ?
C00H C00L C00O C00T 178.8(8) . . . . ?
C00I C00C C00E C00B 1.8(10) . . . . ?
C00I C00C C00E C00R 178.4(7) . . . . ?
C00I C00G C00K C00B -0.9(11) . . . . ?
C00I C00G C00K C00S 178.6(7) . . . . ?
C00J C00D C00F N007 -179.9(7) . . . . ?
C00J C00D C00F C00H -5.6(11) . . . . ?
C00K C00B C00E C00C -4.4(10) . . . . ?
C00K C00B C00E C00R 179.1(7) . . . . ?
C00K C00G C00I C00C -1.5(11) . . . . ?
C00K C00G C00I C00N 178.5(7) . . . . ?
C00M N007 C008 Os01 174.1(5) . . . . ?
C00M N007 C008 N006 1.0(8) . . . . ?
C00M N007 C00F C00D 92.5(9) . . . . ?
C00M N007 C00F C00H -82.1(9) . . . . ?
C00P C00D C00F N007 1.6(11) . . . . ?
C00P C00D C00F C00H 175.9(7) . . . . ?
C00P C00D C00J C00O -179.8(7) . . . . ?
C00Q N006 C008 Os01 -173.7(5) . . . . ?
C00Q N006 C008 N007 -0.9(8) . . . . ?
C00Q N006 C00B C00E 96.6(8) . . . . ?
C00Q N006 C00B C00K -79.3(8) . . . . ?
